data_7020938
loop_
_publ_author_name
'Sanchez-Ballester, Noelia M'
'Shrestha, Lok Kumar'
'Elsegood, Mark R. J.'
'Schmitt, Wolfgang'
'Ariga, Katsuhiko'
'Anson, Christopher E.'
'Hill, Jonathan P.'
'Powell, Annie K.'

_publ_section_title
;
 Ligand displacement for fixing manganese: relevance to cellular metal ion
 transport and synthesis of polymeric coordination complexes.
;
_journal_issue 8
_journal_name_full 'Dalton transactions (Cambridge, England : 2003)'
_journal_page_first 2779
_journal_page_last 2785
_journal_paper_doi 10.1039/c2dt32547k
_journal_volume 42
_journal_year 2013
_chemical_formula_moiety 'C59 H64 Mn2 N2 O12 3-, C3 H18 O6 Mn 3+, 2(C H4 O), H2 O'
_chemical_formula_sum 'C64 H92 Mn3 N2 O21'
_chemical_formula_weight 1390.22
_chemical_name_systematic
;
?
;
_space_group_IT_number 2
_symmetry_cell_setting triclinic
_symmetry_space_group_name_Hall '-P 1'
_symmetry_space_group_name_H-M 'P -1'
_atom_sites_solution_hydrogens 'geom, but OH coords other than H18 refined'
_atom_sites_solution_primary direct
_atom_sites_solution_secondary difmap
_audit_creation_method SHELXL-97
_cell_angle_alpha 70.363(4)
_cell_angle_beta 83.939(4)
_cell_angle_gamma 67.134(3)
_cell_formula_units_Z 2
_cell_length_a 13.172(3)
_cell_length_b 15.897(3)
_cell_length_c 19.059(4)
_cell_measurement_reflns_used 832
_cell_measurement_temperature 150(2)
_cell_measurement_theta_max 16.14
_cell_measurement_theta_min 2.27
_cell_volume 3461.9(13)
_computing_cell_refinement 'Bruker SAINT'
_computing_data_collection 'Bruker APEX 2'
_computing_data_reduction 'Bruker SAINT'
_computing_molecular_graphics 'Bruker SHELXTL'
_computing_publication_material 'Bruker SHELXTL and local programs'
_computing_structure_refinement 'SHELXL-97 (Sheldrick, 2008)'
_computing_structure_solution 'SHELXS-97 (Sheldrick, 2008)'
_diffrn_ambient_temperature 150(2)
_diffrn_measured_fraction_theta_full 0.994
_diffrn_measured_fraction_theta_max 0.994
_diffrn_measurement_device_type 'Bruker APEX 2 CCD diffractometer'
_diffrn_measurement_method '\w rotation with narrow frames'
_diffrn_radiation_monochromator graphite
_diffrn_radiation_source 'fine-focus sealed tube'
_diffrn_radiation_type MoK\a
_diffrn_radiation_wavelength 0.71073
_diffrn_reflns_av_R_equivalents 0.1734
_diffrn_reflns_av_sigmaI/netI 0.1950
_diffrn_reflns_limit_h_max 14
_diffrn_reflns_limit_h_min -14
_diffrn_reflns_limit_k_max 17
_diffrn_reflns_limit_k_min -17
_diffrn_reflns_limit_l_max 21
_diffrn_reflns_limit_l_min -21
_diffrn_reflns_number 31865
_diffrn_reflns_theta_full 23.37
_diffrn_reflns_theta_max 23.37
_diffrn_reflns_theta_min 1.68
_diffrn_standards_decay_% 0
_diffrn_standards_number 0
_exptl_absorpt_coefficient_mu 0.611
_exptl_absorpt_correction_T_max 0.988
_exptl_absorpt_correction_T_min 0.909
_exptl_absorpt_correction_type multi-scan
_exptl_absorpt_process_details 'SADABS v2008/1, Sheldrick, G.M., (2008)'
_exptl_crystal_colour green
_exptl_crystal_density_diffrn 1.334
_exptl_crystal_density_method 'not measured'
_exptl_crystal_description plate
_exptl_crystal_F_000 1466
_exptl_crystal_size_max 0.16
_exptl_crystal_size_mid 0.09
_exptl_crystal_size_min 0.02
_refine_diff_density_max 0.961
_refine_diff_density_min -0.689
_refine_diff_density_rms 0.092
_refine_ls_extinction_coef 0.0022(4)
_refine_ls_extinction_expression Fc^*^=kFc[1+0.001xFc^2^\l^3^/sin(2\q)]^-1/4^
_refine_ls_extinction_method SHELXL
_refine_ls_goodness_of_fit_ref 0.982
_refine_ls_hydrogen_treatment mixed
_refine_ls_matrix_type full
_refine_ls_number_parameters 865
_refine_ls_number_reflns 10045
_refine_ls_number_restraints 197
_refine_ls_restrained_S_all 0.982
_refine_ls_R_factor_all 0.1827
_refine_ls_R_factor_gt 0.0744
_refine_ls_shift/su_max 0.001
_refine_ls_shift/su_mean 0.000
_refine_ls_structure_factor_coef Fsqd
_refine_ls_weighting_details 'calc w=1/[\s^2^(Fo^2^)+(0.0810P)^2^+0.0000P] where P=(Fo^2^+2Fc^2^)/3'
_refine_ls_weighting_scheme calc
_refine_ls_wR_factor_gt 0.1548
_refine_ls_wR_factor_ref 0.2054
_reflns_number_gt 4622
_reflns_number_total 10045
_reflns_threshold_expression I>2\s(I)
_cod_data_source_file c2dt32547k.txt
_cod_data_source_block jph8
_cod_original_sg_symbol_H-M P-1
_cod_database_code 7020938

loop_
_symmetry_equiv_pos_as_xyz
'x, y, z'
'-x, -y, -z'

loop_
_atom_site_label
_atom_site_type_symbol
_atom_site_fract_x
_atom_site_fract_y
_atom_site_fract_z
_atom_site_U_iso_or_equiv
_atom_site_adp_type
_atom_site_occupancy
_atom_site_symmetry_multiplicity
_atom_site_calc_flag
_atom_site_refinement_flags
Mn1 Mn 0.74334(10) 0.38189(9) 0.30888(7) 0.0251(4) Uani 1 1 d D
Mn2 Mn 0.65155(10) 0.58662(9) 0.30618(7) 0.0251(4) Uani 1 1 d D
O1 O 0.6942(4) 0.5115(4) 0.2399(3) 0.0253(14) Uani 1 1 d .
C1 C 0.6321(8) 0.5431(7) 0.1715(5) 0.045(3) Uani 1 1 d .
H1A H 0.5555 0.5500 0.1830 0.068 Uiso 1 1 calc R
H1B H 0.6646 0.4954 0.1455 0.068 Uiso 1 1 calc R
H1C H 0.6339 0.6054 0.1397 0.068 Uiso 1 1 calc R
O2 O 0.6984(4) 0.4569(4) 0.3773(3) 0.0272(14) Uani 1 1 d D
H2 H 0.748(4) 0.446(2) 0.405(4) 0.033 Uiso 1 1 d D
O3 O 0.7826(4) 0.3262(4) 0.2333(3) 0.0284(14) Uani 1 1 d .
C2 C 0.8760(7) 0.2462(6) 0.2414(5) 0.031(2) Uani 1 1 d .
C3 C 0.8909(7) 0.1660(6) 0.3041(5) 0.029(2) Uani 1 1 d .
C4 C 0.9835(7) 0.0828(7) 0.3138(5) 0.039(2) Uani 1 1 d .
H4 H 0.9917 0.0287 0.3572 0.046 Uiso 1 1 calc R
C5 C 1.0657(7) 0.0769(7) 0.2603(6) 0.041(2) Uani 1 1 d U
C6 C 1.0479(7) 0.1571(7) 0.1988(5) 0.038(2) Uani 1 1 d .
H6 H 1.1016 0.1537 0.1613 0.046 Uiso 1 1 calc R
C7 C 0.9571(7) 0.2429(7) 0.1872(5) 0.033(2) Uani 1 1 d .
C8 C 0.7999(7) 0.1706(6) 0.3591(5) 0.030(2) Uani 1 1 d .
H8A H 0.8179 0.1069 0.3981 0.036 Uiso 1 1 calc R
H8B H 0.7305 0.1858 0.3332 0.036 Uiso 1 1 calc R
N1 N 0.7832(5) 0.2458(5) 0.3952(4) 0.0247(17) Uani 1 1 d .
C9 C 0.8843(6) 0.2222(6) 0.4372(4) 0.028(2) Uani 1 1 d .
H9A H 0.9273 0.1519 0.4515 0.034 Uiso 1 1 calc R
H9B H 0.8633 0.2392 0.4836 0.034 Uiso 1 1 calc R
C10 C 0.9555(8) 0.2750(6) 0.3930(5) 0.030(2) Uani 1 1 d .
O4 O 0.9128(4) 0.3467(4) 0.3362(3) 0.0310(15) Uani 1 1 d .
O5 O 1.0511(5) 0.2458(4) 0.4174(4) 0.0445(17) Uani 1 1 d .
C11 C 0.6859(6) 0.2523(6) 0.4424(4) 0.026(2) Uani 1 1 d .
H11A H 0.6881 0.2831 0.4793 0.032 Uiso 1 1 calc R
H11B H 0.6882 0.1865 0.4701 0.032 Uiso 1 1 calc R
C12 C 0.5794(7) 0.3101(6) 0.3965(5) 0.027(2) Uani 1 1 d .
O6 O 0.5870(4) 0.3608(4) 0.3291(3) 0.0258(14) Uani 1 1 d .
O7 O 0.4920(5) 0.3056(4) 0.4266(3) 0.0380(16) Uani 1 1 d .
C13 C 1.1654(9) -0.0162(8) 0.2645(7) 0.070(3) Uani 1 1 d U
C14 C 1.2728(9) 0.0052(9) 0.2499(9) 0.119(5) Uani 1 1 d U
H14D H 1.2876 0.0228 0.2912 0.179 Uiso 1 1 calc R
H14E H 1.2637 0.0587 0.2033 0.179 Uiso 1 1 calc R
H14F H 1.3346 -0.0523 0.2459 0.179 Uiso 1 1 calc R
C15 C 1.1793(9) -0.0944(8) 0.3403(7) 0.084(4) Uani 1 1 d U
H15C H 1.1867 -0.0697 0.3795 0.127 Uiso 1 1 calc R
H15D H 1.2456 -0.1511 0.3408 0.127 Uiso 1 1 calc R
H15E H 1.1147 -0.1123 0.3493 0.127 Uiso 1 1 calc R
C16 C 1.1426(11) -0.0510(8) 0.2029(7) 0.089(4) Uani 1 1 d DU
C17 C 1.1922(13) -0.0503(11) 0.1371(8) 0.169(6) Uani 1 1 d DU
H17A H 1.2546 -0.0327 0.1276 0.203 Uiso 1 1 calc R
C18 C 1.1566(14) -0.0744(13) 0.0811(9) 0.176(7) Uani 1 1 d DU
H18 H 1.1965 -0.0736 0.0365 0.212 Uiso 1 1 calc R
C19 C 1.0660(14) -0.0989(13) 0.0900(9) 0.155(6) Uani 1 1 d DU
H19A H 1.0382 -0.1114 0.0521 0.186 Uiso 1 1 calc R
C20 C 1.0201(14) -0.1037(12) 0.1563(8) 0.139(5) Uani 1 1 d DU
H20 H 0.9626 -0.1278 0.1687 0.166 Uiso 1 1 calc R
C21 C 1.0539(12) -0.0743(10) 0.2084(8) 0.113(5) Uani 1 1 d DU
H21A H 1.0103 -0.0705 0.2511 0.135 Uiso 1 1 calc R
C22 C 0.9396(7) 0.3291(7) 0.1158(5) 0.039(2) Uani 1 1 d .
C23 C 1.0359(8) 0.3094(8) 0.0613(5) 0.056(3) Uani 1 1 d .
H23A H 1.1054 0.2927 0.0867 0.083 Uiso 1 1 calc R
H23B H 1.0231 0.3673 0.0177 0.083 Uiso 1 1 calc R
H23C H 1.0399 0.2557 0.0453 0.083 Uiso 1 1 calc R
C24 C 0.9350(7) 0.4170(6) 0.1346(5) 0.044(3) Uani 1 1 d .
H24A H 0.8697 0.4377 0.1638 0.066 Uiso 1 1 calc R
H24B H 0.9310 0.4697 0.0883 0.066 Uiso 1 1 calc R
H24C H 1.0015 0.3998 0.1636 0.066 Uiso 1 1 calc R
C25 C 0.8369(7) 0.3472(6) 0.0731(5) 0.037(2) Uani 1 1 d D
C26 C 0.7636(8) 0.4367(7) 0.0380(5) 0.051(3) Uani 1 1 d D
H26 H 0.7767 0.4909 0.0392 0.061 Uiso 1 1 calc R
C27 C 0.6693(8) 0.4525(8) -0.0001(6) 0.063(3) Uani 1 1 d D
H27 H 0.6172 0.5163 -0.0207 0.076 Uiso 1 1 calc R
C28 C 0.6518(9) 0.3768(8) -0.0078(6) 0.058(3) Uani 1 1 d D
H28 H 0.5897 0.3868 -0.0354 0.070 Uiso 1 1 calc R
C29 C 0.7269(9) 0.2861(9) 0.0255(6) 0.065(3) Uani 1 1 d D
H29 H 0.7172 0.2321 0.0207 0.078 Uiso 1 1 calc R
C30 C 0.8173(8) 0.2715(7) 0.0663(5) 0.049(3) Uani 1 1 d D
H30 H 0.8667 0.2075 0.0901 0.059 Uiso 1 1 calc R
O8 O 0.6163(4) 0.7027(4) 0.2291(3) 0.0296(14) Uani 1 1 d .
C31 C 0.6240(7) 0.7825(6) 0.2367(5) 0.033(2) Uani 1 1 d .
C32 C 0.5770(7) 0.8114(6) 0.2984(5) 0.027(2) Uani 1 1 d .
C33 C 0.5819(7) 0.8926(6) 0.3067(5) 0.035(2) Uani 1 1 d .
H33 H 0.5499 0.9115 0.3487 0.042 Uiso 1 1 calc R
C34 C 0.6325(7) 0.9468(6) 0.2547(5) 0.036(2) Uani 1 1 d .
C35 C 0.6793(7) 0.9172(7) 0.1932(5) 0.040(2) Uani 1 1 d .
H35 H 0.7140 0.9545 0.1571 0.049 Uiso 1 1 calc R
C36 C 0.6770(7) 0.8354(6) 0.1828(5) 0.037(2) Uani 1 1 d .
C37 C 0.5170(7) 0.7566(6) 0.3523(5) 0.033(2) Uani 1 1 d .
H37A H 0.4546 0.7591 0.3259 0.040 Uiso 1 1 calc R
H37B H 0.4864 0.7877 0.3910 0.040 Uiso 1 1 calc R
N2 N 0.5893(5) 0.6530(5) 0.3892(3) 0.0232(16) Uani 1 1 d .
C38 C 0.6770(6) 0.6438(6) 0.4360(4) 0.022(2) Uani 1 1 d .
H38A H 0.6833 0.5918 0.4839 0.027 Uiso 1 1 calc R
H38B H 0.6576 0.7048 0.4470 0.027 Uiso 1 1 calc R
C39 C 0.7879(7) 0.6212(6) 0.3979(5) 0.031(2) Uani 1 1 d .
O9 O 0.7960(4) 0.5997(4) 0.3392(3) 0.0270(14) Uani 1 1 d .
O10 O 0.8666(5) 0.6212(5) 0.4300(3) 0.0433(17) Uani 1 1 d .
C40 C 0.5162(7) 0.6044(6) 0.4339(4) 0.030(2) Uani 1 1 d .
H40A H 0.4680 0.6433 0.4643 0.036 Uiso 1 1 calc R
H40B H 0.5614 0.5404 0.4681 0.036 Uiso 1 1 calc R
C41 C 0.4458(7) 0.5922(6) 0.3826(5) 0.027(2) Uani 1 1 d .
O11 O 0.4826(4) 0.5899(4) 0.3198(3) 0.0282(14) Uani 1 1 d .
O12 O 0.3564(5) 0.5839(4) 0.4075(3) 0.0371(16) Uani 1 1 d .
C42 C 0.6275(8) 1.0429(6) 0.2642(5) 0.039(2) Uani 1 1 d .
C43 C 0.7086(8) 1.0828(7) 0.2137(5) 0.052(3) Uani 1 1 d .
H43A H 0.7018 1.1431 0.2207 0.078 Uiso 1 1 calc R
H43B H 0.6914 1.0952 0.1615 0.078 Uiso 1 1 calc R
H43C H 0.7841 1.0356 0.2267 0.078 Uiso 1 1 calc R
C44 C 0.5121(8) 1.1153(7) 0.2430(6) 0.067(3) Uani 1 1 d .
H44A H 0.4602 1.0920 0.2766 0.100 Uiso 1 1 calc R
H44B H 0.4946 1.1243 0.1916 0.100 Uiso 1 1 calc R
H44C H 0.5061 1.1769 0.2470 0.100 Uiso 1 1 calc R
C45 C 0.6604(9) 1.0189(7) 0.3458(6) 0.046(2) Uani 1 1 d U
C46 C 0.5937(11) 1.0636(9) 0.3941(7) 0.071(3) Uani 1 1 d U
H46 H 0.5251 1.1148 0.3761 0.085 Uiso 1 1 calc R
C47 C 0.6257(14) 1.0345(11) 0.4703(8) 0.100(4) Uani 1 1 d U
H47 H 0.5793 1.0644 0.5038 0.120 Uiso 1 1 calc R
C48 C 0.7304(17) 0.9584(13) 0.4943(9) 0.121(6) Uani 1 1 d U
H48 H 0.7552 0.9366 0.5447 0.145 Uiso 1 1 calc R
C49 C 0.7928(14) 0.9184(10) 0.4459(8) 0.103(5) Uani 1 1 d U
H49 H 0.8625 0.8685 0.4632 0.124 Uiso 1 1 calc R
C50 C 0.7636(10) 0.9441(8) 0.3731(7) 0.075(3) Uani 1 1 d U
H50 H 0.8115 0.9125 0.3410 0.089 Uiso 1 1 calc R
C51 C 0.7338(7) 0.8019(6) 0.1172(5) 0.035(2) Uani 1 1 d .
C52 C 0.7801(9) 0.8730(7) 0.0626(6) 0.062(3) Uani 1 1 d .
H52A H 0.7205 0.9364 0.0439 0.093 Uiso 1 1 calc R
H52B H 0.8126 0.8497 0.0208 0.093 Uiso 1 1 calc R
H52C H 0.8368 0.8786 0.0882 0.093 Uiso 1 1 calc R
C53 C 0.8313(7) 0.7048(7) 0.1482(5) 0.051(3) Uani 1 1 d .
H53A H 0.8788 0.7116 0.1805 0.076 Uiso 1 1 calc R
H53B H 0.8739 0.6863 0.1068 0.076 Uiso 1 1 calc R
H53C H 0.8030 0.6551 0.1770 0.076 Uiso 1 1 calc R
C54 C 0.6534(8) 0.7944(7) 0.0690(5) 0.037(2) Uani 1 1 d .
C55 C 0.6916(9) 0.7336(8) 0.0264(6) 0.056(3) Uani 1 1 d .
H55 H 0.7675 0.6931 0.0303 0.067 Uiso 1 1 calc R
C56 C 0.6234(10) 0.7299(9) -0.0215(6) 0.062(3) Uani 1 1 d .
H56 H 0.6535 0.6880 -0.0505 0.074 Uiso 1 1 calc R
C57 C 0.5147(11) 0.7844(10) -0.0282(6) 0.075(4) Uani 1 1 d .
H57 H 0.4679 0.7827 -0.0619 0.090 Uiso 1 1 calc R
C58 C 0.4743(10) 0.8429(10) 0.0161(7) 0.085(4) Uani 1 1 d .
H58 H 0.3975 0.8800 0.0142 0.102 Uiso 1 1 calc R
C59 C 0.5438(10) 0.8494(8) 0.0641(6) 0.074(4) Uani 1 1 d .
H59 H 0.5142 0.8918 0.0927 0.089 Uiso 1 1 calc R
Mn3 Mn 0.15131(11) 0.47086(10) 0.32876(7) 0.0316(4) Uani 1 1 d .
O13 O -0.0076(4) 0.4901(4) 0.2887(3) 0.0334(15) Uani 1 1 d D
H13A H -0.061(5) 0.530(4) 0.302(5) 0.050 Uiso 1 1 d D
H13B H -0.015(6) 0.438(3) 0.303(5) 0.050 Uiso 1 1 d D
O14 O 0.1330(7) 0.3707(6) 0.4302(4) 0.069(2) Uani 1 1 d D
H14A H 0.105(9) 0.332(7) 0.429(5) 0.103 Uiso 1 1 d D
H14B H 0.134(10) 0.369(8) 0.475(2) 0.103 Uiso 1 1 d D
O15 O 0.3043(5) 0.4579(4) 0.3678(3) 0.0350(16) Uani 1 1 d D
H15A H 0.364(5) 0.401(4) 0.385(5) 0.052 Uiso 1 1 d D
H15B H 0.324(7) 0.505(5) 0.372(5) 0.052 Uiso 1 1 d D
O16 O 0.2428(5) 0.3603(5) 0.2777(4) 0.063(2) Uani 1 1 d DU
H16 H 0.308(4) 0.361(8) 0.259(5) 0.094 Uiso 1 1 d D
C60 C 0.2297(13) 0.2695(11) 0.2832(9) 0.138(6) Uani 1 1 d U
H60A H 0.2935 0.2140 0.3103 0.207 Uiso 1 1 calc R
H60B H 0.2243 0.2671 0.2331 0.207 Uiso 1 1 calc R
H60C H 0.1625 0.2674 0.3100 0.207 Uiso 1 1 calc R
O17 O 0.1683(5) 0.5731(5) 0.2244(4) 0.0529(19) Uani 1 1 d D
H17 H 0.232(6) 0.587(7) 0.219(5) 0.079 Uiso 1 1 d D
C61 C 0.1387(9) 0.5781(9) 0.1535(6) 0.081(4) Uani 1 1 d .
H61A H 0.2005 0.5336 0.1344 0.122 Uiso 1 1 calc R
H61B H 0.1207 0.6440 0.1192 0.122 Uiso 1 1 calc R
H61C H 0.0744 0.5603 0.1578 0.122 Uiso 1 1 calc R
O18 O 0.0627(5) 0.5948(4) 0.3730(3) 0.0429(17) Uani 1 1 d .
H18A H 0.0324 0.5823 0.4211 0.064 Uiso 1 1 calc R
C62 C 0.0504(9) 0.6924(7) 0.3309(6) 0.062(3) Uani 1 1 d .
H62A H 0.1234 0.6956 0.3195 0.093 Uiso 1 1 calc R
H62B H 0.0106 0.7349 0.3603 0.093 Uiso 1 1 calc R
H62C H 0.0089 0.7131 0.2844 0.093 Uiso 1 1 calc R
O19 O 0.4459(6) 0.3590(7) 0.2375(4) 0.075(2) Uani 1 1 d D
H19 H 0.482(9) 0.384(8) 0.261(6) 0.112 Uiso 1 1 d D
O20 O 0.1784(6) 0.6006(5) 0.4968(4) 0.0501(18) Uani 1 1 d D
H20A H 0.133(7) 0.579(7) 0.523(4) 0.075 Uiso 1 1 d D
H20B H 0.182(8) 0.588(7) 0.457(3) 0.075 Uiso 1 1 d D
C63 C 0.4988(10) 0.3718(8) 0.1685(6) 0.071(4) Uani 1 1 d .
H63A H 0.4831 0.4406 0.1435 0.107 Uiso 1 1 calc R
H63B H 0.4714 0.3470 0.1370 0.107 Uiso 1 1 calc R
H63C H 0.5786 0.3367 0.1769 0.107 Uiso 1 1 calc R
O21 O 0.3493(6) 0.6063(6) 0.2102(4) 0.070(2) Uani 1 1 d D
H21 H 0.407(7) 0.577(8) 0.246(5) 0.105 Uiso 1 1 d D
C64 C 0.3220(14) 0.7172(13) 0.1779(9) 0.153(7) Uani 1 1 d .
H64A H 0.3006 0.7452 0.2184 0.229 Uiso 1 1 calc R
H64B H 0.2612 0.7472 0.1410 0.229 Uiso 1 1 calc R
H64C H 0.3872 0.7287 0.1540 0.229 Uiso 1 1 calc R

loop_
_atom_site_aniso_label
_atom_site_aniso_U_11
_atom_site_aniso_U_22
_atom_site_aniso_U_33
_atom_site_aniso_U_23
_atom_site_aniso_U_13
_atom_site_aniso_U_12
Mn1 0.0227(8) 0.0262(8) 0.0320(8) -0.0143(7) 0.0026(6) -0.0113(6)
Mn2 0.0237(8) 0.0267(8) 0.0303(8) -0.0137(7) 0.0017(6) -0.0114(6)
O1 0.028(3) 0.031(3) 0.026(3) -0.014(3) -0.001(3) -0.015(3)
C1 0.048(6) 0.045(6) 0.051(7) -0.025(5) -0.006(5) -0.016(5)
O2 0.032(4) 0.033(4) 0.023(4) -0.014(3) -0.002(3) -0.015(3)
O3 0.030(4) 0.030(4) 0.030(4) -0.017(3) 0.001(3) -0.009(3)
C2 0.031(6) 0.029(6) 0.040(6) -0.017(5) -0.002(5) -0.014(5)
C3 0.041(6) 0.020(5) 0.031(6) -0.010(5) -0.002(5) -0.014(5)
C4 0.037(6) 0.030(6) 0.050(7) -0.016(5) -0.007(5) -0.008(5)
C5 0.025(5) 0.045(6) 0.063(7) -0.027(5) -0.002(5) -0.015(4)
C6 0.040(6) 0.037(6) 0.045(6) -0.025(5) 0.004(5) -0.011(5)
C7 0.037(6) 0.037(6) 0.038(6) -0.024(5) 0.004(5) -0.017(5)
C8 0.039(6) 0.032(5) 0.030(5) -0.010(5) 0.001(4) -0.024(5)
N1 0.020(4) 0.030(4) 0.030(4) -0.013(4) 0.004(3) -0.012(3)
C9 0.031(5) 0.022(5) 0.028(5) -0.008(4) -0.005(4) -0.006(4)
C10 0.030(6) 0.021(5) 0.044(6) -0.018(5) 0.005(5) -0.010(5)
O4 0.022(3) 0.029(4) 0.045(4) -0.012(3) -0.004(3) -0.012(3)
O5 0.029(4) 0.034(4) 0.070(5) -0.011(4) -0.012(3) -0.014(3)
C11 0.025(5) 0.026(5) 0.028(5) -0.012(4) 0.004(4) -0.008(4)
C12 0.020(5) 0.036(6) 0.035(6) -0.022(5) 0.005(4) -0.013(5)
O6 0.022(3) 0.033(4) 0.029(4) -0.015(3) 0.003(3) -0.013(3)
O7 0.022(4) 0.041(4) 0.051(4) -0.016(3) 0.007(3) -0.012(3)
C13 0.050(6) 0.045(6) 0.098(8) -0.024(5) 0.017(6) -0.004(5)
C14 0.033(6) 0.080(10) 0.204(16) -0.013(9) 0.003(8) -0.006(6)
C15 0.050(7) 0.060(7) 0.102(8) -0.021(6) 0.003(7) 0.018(6)
C16 0.120(10) 0.056(7) 0.104(8) -0.053(7) 0.062(7) -0.037(7)
C17 0.216(15) 0.232(16) 0.173(13) -0.156(13) 0.101(11) -0.150(13)
C18 0.189(16) 0.269(18) 0.201(14) -0.189(14) 0.096(12) -0.147(14)
C19 0.194(16) 0.215(16) 0.127(12) -0.080(13) 0.069(11) -0.146(13)
C20 0.198(15) 0.157(13) 0.118(12) -0.092(11) 0.047(10) -0.096(12)
C21 0.117(11) 0.121(12) 0.125(11) -0.080(10) 0.018(9) -0.040(9)
C22 0.031(6) 0.045(6) 0.047(6) -0.026(6) 0.013(5) -0.017(5)
C23 0.048(7) 0.082(8) 0.049(7) -0.035(6) 0.026(5) -0.031(6)
C24 0.040(6) 0.049(7) 0.044(6) -0.013(5) 0.011(5) -0.024(5)
C25 0.040(6) 0.033(6) 0.032(6) -0.015(5) 0.007(5) -0.007(5)
C26 0.056(7) 0.067(8) 0.053(7) -0.040(7) 0.012(6) -0.032(7)
C27 0.049(7) 0.080(9) 0.053(8) -0.026(7) -0.001(6) -0.013(7)
C28 0.057(8) 0.085(10) 0.042(7) -0.031(7) -0.002(6) -0.028(8)
C29 0.067(8) 0.093(10) 0.058(8) -0.035(8) -0.005(7) -0.043(8)
C30 0.065(8) 0.049(7) 0.045(7) -0.024(6) 0.006(6) -0.027(6)
O8 0.031(3) 0.028(4) 0.035(4) -0.011(3) 0.004(3) -0.017(3)
C31 0.037(6) 0.018(5) 0.042(6) -0.004(5) -0.010(5) -0.011(5)
C32 0.029(5) 0.024(5) 0.035(6) -0.020(5) 0.003(4) -0.009(4)
C33 0.041(6) 0.031(6) 0.036(6) -0.014(5) 0.007(5) -0.014(5)
C34 0.037(6) 0.030(6) 0.044(6) -0.014(5) 0.000(5) -0.014(5)
C35 0.033(6) 0.042(6) 0.050(7) -0.013(5) 0.009(5) -0.023(5)
C36 0.047(6) 0.023(5) 0.048(6) -0.013(5) 0.001(5) -0.021(5)
C37 0.030(5) 0.034(6) 0.044(6) -0.026(5) 0.011(5) -0.012(5)
N2 0.022(4) 0.027(4) 0.024(4) -0.009(3) 0.000(3) -0.013(3)
C38 0.016(5) 0.028(5) 0.028(5) -0.015(4) 0.007(4) -0.008(4)
C39 0.035(6) 0.035(6) 0.033(6) -0.019(5) 0.009(5) -0.019(5)
O9 0.024(3) 0.033(4) 0.034(4) -0.018(3) 0.005(3) -0.016(3)
O10 0.028(4) 0.075(5) 0.048(4) -0.035(4) 0.000(3) -0.027(4)
C40 0.028(5) 0.035(6) 0.030(5) -0.016(5) 0.002(4) -0.010(5)
C41 0.028(6) 0.021(5) 0.033(6) -0.009(4) 0.001(5) -0.012(4)
O11 0.027(3) 0.035(4) 0.035(4) -0.019(3) 0.006(3) -0.018(3)
O12 0.027(4) 0.051(4) 0.049(4) -0.030(3) 0.014(3) -0.022(3)
C42 0.047(6) 0.033(6) 0.051(7) -0.019(5) 0.008(5) -0.027(5)
C43 0.076(8) 0.044(7) 0.057(7) -0.021(6) 0.001(6) -0.040(6)
C44 0.063(8) 0.043(7) 0.102(10) -0.035(7) 0.000(7) -0.017(6)
C45 0.075(7) 0.035(6) 0.044(6) -0.007(5) 0.001(5) -0.042(5)
C46 0.106(9) 0.075(8) 0.073(7) -0.035(6) 0.027(6) -0.075(6)
C47 0.193(13) 0.117(11) 0.073(8) -0.052(8) 0.040(8) -0.134(9)
C48 0.229(17) 0.116(13) 0.060(9) 0.009(8) -0.029(9) -0.133(11)
C49 0.166(12) 0.064(9) 0.094(10) 0.012(7) -0.061(9) -0.073(8)
C50 0.094(8) 0.050(7) 0.091(8) -0.012(7) -0.042(7) -0.036(6)
C51 0.034(6) 0.039(6) 0.038(6) -0.018(5) 0.015(5) -0.020(5)
C52 0.087(9) 0.071(8) 0.059(7) -0.041(7) 0.035(6) -0.053(7)
C53 0.033(6) 0.078(8) 0.046(7) -0.031(6) 0.012(5) -0.020(6)
C54 0.039(6) 0.039(6) 0.027(6) -0.006(5) 0.001(5) -0.013(5)
C55 0.054(7) 0.062(8) 0.052(7) -0.018(6) 0.007(6) -0.025(6)
C56 0.064(9) 0.076(9) 0.057(8) -0.028(7) 0.000(6) -0.032(7)
C57 0.083(10) 0.097(11) 0.058(8) -0.036(8) -0.011(7) -0.034(9)
C58 0.056(8) 0.095(11) 0.093(11) -0.025(9) -0.029(8) -0.013(8)
C59 0.075(9) 0.069(9) 0.081(9) -0.039(8) -0.016(7) -0.011(8)
Mn3 0.0260(8) 0.0386(9) 0.0392(9) -0.0171(7) 0.0002(6) -0.0173(7)
O13 0.022(4) 0.033(4) 0.049(4) -0.019(4) 0.004(3) -0.010(3)
O14 0.109(7) 0.074(6) 0.049(5) -0.010(5) -0.017(5) -0.064(5)
O15 0.024(4) 0.043(4) 0.048(4) -0.023(4) -0.003(3) -0.015(3)
O16 0.040(4) 0.069(5) 0.097(6) -0.055(5) 0.014(4) -0.019(4)
C60 0.128(14) 0.119(12) 0.205(18) -0.118(14) 0.039(12) -0.040(11)
O17 0.044(4) 0.084(6) 0.040(4) -0.017(4) 0.002(4) -0.037(4)
C61 0.058(8) 0.132(12) 0.057(8) -0.014(8) -0.010(6) -0.050(8)
O18 0.044(4) 0.043(4) 0.052(4) -0.020(4) 0.007(3) -0.024(3)
C62 0.057(8) 0.050(8) 0.080(9) -0.025(7) 0.013(6) -0.019(6)
O19 0.050(5) 0.135(8) 0.071(6) -0.071(6) 0.013(4) -0.039(5)
O20 0.052(5) 0.059(5) 0.044(5) -0.026(4) -0.004(4) -0.017(4)
C63 0.117(11) 0.056(8) 0.043(7) -0.008(6) -0.011(7) -0.038(8)
O21 0.065(6) 0.096(7) 0.055(5) 0.005(5) -0.013(4) -0.057(5)
C64 0.146(17) 0.20(2) 0.131(16) -0.050(15) -0.002(12) -0.083(16)

loop_
_atom_type_symbol
_atom_type_description
_atom_type_scat_dispersion_real
_atom_type_scat_dispersion_imag
_atom_type_scat_source
C C 0.0033 0.0016 'International Tables Vol C Tables 4.2.6.8 and 6.1.1.4'
H H 0.0000 0.0000 'International Tables Vol C Tables 4.2.6.8 and 6.1.1.4'
N N 0.0061 0.0033 'International Tables Vol C Tables 4.2.6.8 and 6.1.1.4'
O O 0.0106 0.0060 'International Tables Vol C Tables 4.2.6.8 and 6.1.1.4'
Mn Mn 0.3368 0.7283 'International Tables Vol C Tables 4.2.6.8 and 6.1.1.4'

loop_
_geom_angle_atom_site_label_1
_geom_angle_atom_site_label_2
_geom_angle_atom_site_label_3
_geom_angle
O3 Mn1 O1 93.3(2)
O3 Mn1 O2 172.2(2)
O1 Mn1 O2 79.0(2)
O3 Mn1 N1 93.3(2)
O1 Mn1 N1 172.6(2)
O2 Mn1 N1 94.5(2)
O3 Mn1 O4 92.5(2)
O1 Mn1 O4 105.2(2)
O2 Mn1 O4 88.7(2)
N1 Mn1 O4 77.8(2)
O3 Mn1 O6 94.2(2)
O1 Mn1 O6 100.3(2)
O2 Mn1 O6 88.1(2)
N1 Mn1 O6 75.9(2)
O4 Mn1 O6 153.1(2)
O3 Mn1 Mn2 132.33(18)
O1 Mn1 Mn2 39.04(15)
O2 Mn1 Mn2 39.93(16)
N1 Mn1 Mn2 134.35(18)
O4 Mn1 Mn2 98.58(15)
O6 Mn1 Mn2 95.97(14)
O8 Mn2 O1 93.4(2)
O8 Mn2 O2 172.5(2)
O1 Mn2 O2 79.4(2)
O8 Mn2 N2 93.9(2)
O1 Mn2 N2 169.7(2)
O2 Mn2 N2 93.6(2)
O8 Mn2 O9 91.9(2)
O1 Mn2 O9 109.2(2)
O2 Mn2 O9 88.7(2)
N2 Mn2 O9 77.8(2)
O8 Mn2 O11 95.5(2)
O1 Mn2 O11 95.6(2)
O2 Mn2 O11 87.2(2)
N2 Mn2 O11 76.5(2)
O9 Mn2 O11 153.6(2)
O8 Mn2 Mn1 132.55(17)
O1 Mn2 Mn1 39.23(16)
O2 Mn2 Mn1 40.13(15)
N2 Mn2 Mn1 133.34(18)
O9 Mn2 Mn1 101.12(15)
O11 Mn2 Mn1 92.38(14)
C1 O1 Mn2 120.8(5)
C1 O1 Mn1 124.5(5)
Mn2 O1 Mn1 101.7(2)
Mn2 O2 Mn1 99.9(2)
C2 O3 Mn1 119.6(5)
O3 C2 C3 119.3(8)
O3 C2 C7 121.2(8)
C3 C2 C7 119.4(8)
C4 C3 C2 121.2(8)
C4 C3 C8 120.9(8)
C2 C3 C8 117.8(8)
C3 C4 C5 120.8(9)
C6 C5 C4 116.5(9)
C6 C5 C13 120.0(9)
C4 C5 C13 123.3(10)
C5 C6 C7 124.8(9)
C6 C7 C2 117.3(9)
C6 C7 C22 122.3(8)
C2 C7 C22 120.2(8)
C3 C8 N1 111.7(6)
C11 N1 C9 112.9(6)
C11 N1 C8 108.2(6)
C9 N1 C8 110.4(6)
C11 N1 Mn1 106.8(5)
C9 N1 Mn1 110.7(5)
C8 N1 Mn1 107.8(5)
N1 C9 C10 112.4(7)
O5 C10 O4 125.3(8)
O5 C10 C9 116.6(8)
O4 C10 C9 118.0(8)
C10 O4 Mn1 116.9(5)
N1 C11 C12 111.6(7)
O7 C12 O6 125.3(8)
O7 C12 C11 118.2(8)
O6 C12 C11 116.5(7)
C12 O6 Mn1 113.0(5)
C15 C13 C5 112.7(9)
C15 C13 C16 109.9(10)
C5 C13 C16 105.2(9)
C15 C13 C14 107.9(10)
C5 C13 C14 109.9(9)
C16 C13 C14 111.4(11)
C21 C16 C17 112.1(14)
C21 C16 C13 118.5(11)
C17 C16 C13 128.8(12)
C16 C17 C18 124.0(14)
C19 C18 C17 121.5(14)
C20 C19 C18 114.4(15)
C19 C20 C21 122.1(14)
C16 C21 C20 125.4(13)
C25 C22 C7 109.3(7)
C25 C22 C24 113.7(8)
C7 C22 C24 110.1(7)
C25 C22 C23 105.4(7)
C7 C22 C23 112.3(8)
C24 C22 C23 106.1(7)
C26 C25 C30 116.4(9)
C26 C25 C22 123.0(8)
C30 C25 C22 120.6(8)
C25 C26 C27 122.6(9)
C28 C27 C26 120.4(10)
C27 C28 C29 117.5(10)
C28 C29 C30 121.2(10)
C25 C30 C29 121.7(9)
C31 O8 Mn2 122.6(5)
O8 C31 C32 119.1(8)
O8 C31 C36 120.3(8)
C32 C31 C36 120.6(8)
C33 C32 C31 120.2(8)
C33 C32 C37 120.6(8)
C31 C32 C37 119.2(7)
C32 C33 C34 121.0(8)
C33 C34 C35 118.4(8)
C33 C34 C42 118.4(8)
C35 C34 C42 123.1(8)
C36 C35 C34 122.6(9)
C35 C36 C31 117.2(8)
C35 C36 C51 121.5(8)
C31 C36 C51 121.3(7)
C32 C37 N2 112.7(6)
C38 N2 C40 111.3(6)
C38 N2 C37 111.9(6)
C40 N2 C37 106.8(6)
C38 N2 Mn2 112.5(5)
C40 N2 Mn2 105.3(5)
C37 N2 Mn2 108.7(5)
N2 C38 C39 111.5(6)
O9 C39 O10 124.6(8)
O9 C39 C38 118.7(8)
O10 C39 C38 116.7(7)
C39 O9 Mn2 115.7(5)
N2 C40 C41 110.1(7)
O11 C41 O12 125.9(8)
O11 C41 C40 116.9(7)
O12 C41 C40 117.2(8)
C41 O11 Mn2 113.2(5)
C44 C42 C45 113.5(8)
C44 C42 C43 108.9(8)
C45 C42 C43 108.3(7)
C44 C42 C34 107.0(8)
C45 C42 C34 107.0(7)
C43 C42 C34 112.2(7)
C46 C45 C50 118.7(11)
C46 C45 C42 123.8(10)
C50 C45 C42 117.5(10)
C45 C46 C47 121.3(13)
C46 C47 C48 117.2(15)
C49 C48 C47 119.6(16)
C48 C49 C50 124.3(17)
C49 C50 C45 118.8(14)
C36 C51 C52 112.8(7)
C36 C51 C54 112.1(7)
C52 C51 C54 104.0(7)
C36 C51 C53 108.5(7)
C52 C51 C53 107.6(8)
C54 C51 C53 111.8(7)
C59 C54 C55 117.7(10)
C59 C54 C51 121.8(9)
C55 C54 C51 120.4(9)
C56 C55 C54 122.2(10)
C57 C56 C55 121.4(11)
C56 C57 C58 117.1(11)
C57 C58 C59 122.0(12)
C54 C59 C58 119.5(11)
O14 Mn3 O15 91.1(3)
O14 Mn3 O17 179.3(3)
O15 Mn3 O17 89.6(2)
O14 Mn3 O13 89.9(3)
O15 Mn3 O13 177.7(2)
O17 Mn3 O13 89.4(2)
O14 Mn3 O16 93.8(3)
O15 Mn3 O16 88.6(2)
O17 Mn3 O16 86.1(3)
O13 Mn3 O16 93.4(2)
O14 Mn3 O18 91.4(3)
O15 Mn3 O18 89.7(2)
O17 Mn3 O18 88.7(3)
O13 Mn3 O18 88.2(2)
O16 Mn3 O18 174.5(3)
C60 O16 Mn3 130.6(7)
C61 O17 Mn3 125.0(6)
C62 O18 Mn3 122.4(5)

loop_
_geom_bond_atom_site_label_1
_geom_bond_atom_site_label_2
_geom_bond_distance
Mn1 O3 1.862(5)
Mn1 O1 1.927(5)
Mn1 O2 1.952(5)
Mn1 N1 2.137(7)
Mn1 O4 2.155(5)
Mn1 O6 2.187(5)
Mn1 Mn2 2.9832(18)
Mn2 O8 1.853(5)
Mn2 O1 1.919(5)
Mn2 O2 1.944(6)
Mn2 N2 2.113(6)
Mn2 O9 2.170(5)
Mn2 O11 2.195(5)
O1 C1 1.444(9)
O3 C2 1.359(9)
C2 C3 1.386(11)
C2 C7 1.405(11)
C3 C4 1.379(11)
C3 C8 1.504(11)
C4 C5 1.404(12)
C5 C6 1.371(12)
C5 C13 1.535(13)
C6 C7 1.387(11)
C7 C22 1.533(12)
C8 N1 1.505(9)
N1 C11 1.477(9)
N1 C9 1.481(9)
C9 C10 1.503(11)
C10 O5 1.243(10)
C10 O4 1.260(10)
C11 C12 1.515(11)
C12 O7 1.247(9)
C12 O6 1.284(9)
C13 C15 1.529(15)
C13 C16 1.554(16)
C13 C14 1.556(15)
C16 C21 1.340(12)
C16 C17 1.349(12)
C17 C18 1.424(13)
C18 C19 1.369(13)
C19 C20 1.334(13)
C20 C21 1.403(13)
C22 C25 1.532(12)
C22 C24 1.534(12)
C22 C23 1.554(11)
C25 C26 1.354(10)
C25 C30 1.373(10)
C26 C27 1.399(11)
C27 C28 1.366(11)
C28 C29 1.368(11)
C29 C30 1.391(11)
O8 C31 1.367(9)
C31 C32 1.403(11)
C31 C36 1.404(12)
C32 C33 1.378(11)
C32 C37 1.483(11)
C33 C34 1.378(11)
C34 C35 1.404(12)
C34 C42 1.572(11)
C35 C36 1.392(12)
C36 C51 1.531(12)
C37 N2 1.502(10)
N2 C38 1.467(9)
N2 C40 1.489(10)
C38 C39 1.528(10)
C39 O9 1.257(9)
C39 O10 1.259(9)
C40 C41 1.520(11)
C41 O11 1.250(9)
C41 O12 1.261(9)
C42 C44 1.503(13)
C42 C45 1.539(13)
C42 C43 1.540(12)
C45 C46 1.380(13)
C45 C50 1.417(14)
C46 C47 1.424(16)
C47 C48 1.43(2)
C48 C49 1.33(2)
C49 C50 1.361(16)
C51 C52 1.532(12)
C51 C54 1.536(12)
C51 C53 1.545(12)
C54 C59 1.359(13)
C54 C55 1.381(12)
C55 C56 1.378(13)
C56 C57 1.347(14)
C57 C58 1.382(15)
C58 C59 1.413(15)
Mn3 O14 2.113(7)
Mn3 O15 2.133(6)
Mn3 O17 2.159(7)
Mn3 O13 2.178(6)
Mn3 O16 2.178(7)
Mn3 O18 2.253(6)
O16 C60 1.488(15)
O17 C61 1.414(11)
O18 C62 1.439(11)
O19 C63 1.413(12)
O21 C64 1.561(18)

loop_
_geom_hbond_atom_site_label_D
_geom_hbond_atom_site_label_H
_geom_hbond_atom_site_label_A
_geom_hbond_distance_DH
_geom_hbond_distance_HA
_geom_hbond_distance_DA
_geom_hbond_angle_DHA
_geom_hbond_site_symmetry_A
O13 H13B O4 0.83(2) 1.93(4) 2.718(8) 159(7) 1_455
O13 H13A O9 0.84(2) 1.97(3) 2.784(7) 166(7) 1_455
O14 H14A O5 0.83(2) 1.86(2) 2.685(9) 174(10) 1_455
O14 H14B O10 0.84(2) 1.88(2) 2.710(9) 174(11) 2_666
O15 H15A O7 0.92(5) 1.81(5) 2.709(8) 167(8) .
O15 H15B O12 0.92(5) 1.80(5) 2.693(8) 164(8) .
O16 H16 O19 0.902(17) 1.803(17) 2.698(9) 171(9) .
O17 H17 O21 0.93(5) 1.67(5) 2.605(9) 177(10) .
O18 H18A O10 0.95 2.03 2.627(8) 119.1 1_455
O19 H19 O6 0.93(5) 1.85(8) 2.695(8) 149(11) .
O20 H20B O12 0.84(2) 2.38(8) 2.727(9) 106(7) .
O20 H20B O18 0.84(2) 2.31(7) 2.986(8) 138(8) .
O21 H21 O11 0.94(5) 1.91(8) 2.750(9) 147(10) .
O2 H2 O20 0.81(2) 1.97(4) 2.722(8) 154(8) 2_666
O2 H2 O9 0.81(2) 2.63(6) 2.880(7) 100(4) .

loop_
_geom_torsion_atom_site_label_1
_geom_torsion_atom_site_label_2
_geom_torsion_atom_site_label_3
_geom_torsion_atom_site_label_4
_geom_torsion
O3 Mn1 Mn2 O8 -1.5(3)
O1 Mn1 Mn2 O8 -3.7(3)
O2 Mn1 Mn2 O8 177.5(3)
N1 Mn1 Mn2 O8 -178.8(3)
O4 Mn1 Mn2 O8 99.9(3)
O6 Mn1 Mn2 O8 -102.7(3)
O3 Mn1 Mn2 O1 2.3(3)
O2 Mn1 Mn2 O1 -178.8(4)
N1 Mn1 Mn2 O1 -175.1(3)
O4 Mn1 Mn2 O1 103.7(3)
O6 Mn1 Mn2 O1 -99.0(3)
O3 Mn1 Mn2 O2 -179.0(3)
O1 Mn1 Mn2 O2 178.8(4)
N1 Mn1 Mn2 O2 3.7(3)
O4 Mn1 Mn2 O2 -77.6(3)
O6 Mn1 Mn2 O2 79.8(3)
O3 Mn1 Mn2 N2 171.7(3)
O1 Mn1 Mn2 N2 169.5(3)
O2 Mn1 Mn2 N2 -9.3(3)
N1 Mn1 Mn2 N2 -5.6(3)
O4 Mn1 Mn2 N2 -86.9(3)
O6 Mn1 Mn2 N2 70.5(3)
O3 Mn1 Mn2 O9 -104.6(3)
O1 Mn1 Mn2 O9 -106.9(3)
O2 Mn1 Mn2 O9 74.4(3)
N1 Mn1 Mn2 O9 78.1(3)
O4 Mn1 Mn2 O9 -3.2(2)
O6 Mn1 Mn2 O9 154.2(2)
O3 Mn1 Mn2 O11 98.2(3)
O1 Mn1 Mn2 O11 95.9(3)
O2 Mn1 Mn2 O11 -82.8(3)
N1 Mn1 Mn2 O11 -79.2(3)
O4 Mn1 Mn2 O11 -160.4(2)
O6 Mn1 Mn2 O11 -3.1(2)
O8 Mn2 O1 C1 -39.9(6)
O2 Mn2 O1 C1 142.0(6)
N2 Mn2 O1 C1 94.8(14)
O9 Mn2 O1 C1 -133.2(6)
O11 Mn2 O1 C1 55.9(6)
Mn1 Mn2 O1 C1 142.8(7)
O8 Mn2 O1 Mn1 177.2(2)
O2 Mn2 O1 Mn1 -0.8(2)
N2 Mn2 O1 Mn1 -48.0(14)
O9 Mn2 O1 Mn1 84.0(3)
O11 Mn2 O1 Mn1 -86.9(2)
O3 Mn1 O1 C1 40.7(6)
O2 Mn1 O1 C1 -140.1(6)
N1 Mn1 O1 C1 -112.4(18)
O4 Mn1 O1 C1 134.3(6)
O6 Mn1 O1 C1 -54.1(6)
Mn2 Mn1 O1 C1 -140.9(7)
O3 Mn1 O1 Mn2 -178.3(2)
O2 Mn1 O1 Mn2 0.8(2)
N1 Mn1 O1 Mn2 28.5(19)
O4 Mn1 O1 Mn2 -84.8(2)
O6 Mn1 O1 Mn2 86.8(2)
O8 Mn2 O2 Mn1 -14.2(19)
O1 Mn2 O2 Mn1 0.8(2)
N2 Mn2 O2 Mn1 173.2(2)
O9 Mn2 O2 Mn1 -109.1(2)
O11 Mn2 O2 Mn1 97.0(2)
O3 Mn1 O2 Mn2 5.6(19)
O1 Mn1 O2 Mn2 -0.8(2)
N1 Mn1 O2 Mn2 -177.4(2)
O4 Mn1 O2 Mn2 105.0(3)
O6 Mn1 O2 Mn2 -101.7(2)
O1 Mn1 O3 C2 140.4(6)
O2 Mn1 O3 C2 134.1(16)
N1 Mn1 O3 C2 -42.9(6)
O4 Mn1 O3 C2 35.0(6)
O6 Mn1 O3 C2 -119.0(6)
Mn2 Mn1 O3 C2 139.0(5)
Mn1 O3 C2 C3 54.3(9)
Mn1 O3 C2 C7 -126.3(7)
O3 C2 C3 C4 178.7(7)
C7 C2 C3 C4 -0.6(12)
O3 C2 C3 C8 2.2(11)
C7 C2 C3 C8 -177.2(7)
C2 C3 C4 C5 0.1(13)
C8 C3 C4 C5 176.6(8)
C3 C4 C5 C6 -0.7(13)
C3 C4 C5 C13 -174.5(9)
C4 C5 C6 C7 1.9(13)
C13 C5 C6 C7 175.9(9)
C5 C6 C7 C2 -2.4(13)
C5 C6 C7 C22 -177.7(8)
O3 C2 C7 C6 -177.7(7)
C3 C2 C7 C6 1.6(12)
O3 C2 C7 C22 -2.3(12)
C3 C2 C7 C22 177.1(7)
C4 C3 C8 N1 118.8(8)
C2 C3 C8 N1 -64.7(9)
C3 C8 N1 C11 174.5(7)
C3 C8 N1 C9 -61.5(8)
C3 C8 N1 Mn1 59.4(7)
O3 Mn1 N1 C11 -128.0(5)
O1 Mn1 N1 C11 25(2)
O2 Mn1 N1 C11 52.4(5)
O4 Mn1 N1 C11 140.1(5)
O6 Mn1 N1 C11 -34.5(5)
Mn2 Mn1 N1 C11 50.0(5)
O3 Mn1 N1 C9 108.8(5)
O1 Mn1 N1 C9 -98.1(18)
O2 Mn1 N1 C9 -70.8(5)
O4 Mn1 N1 C9 16.9(5)
O6 Mn1 N1 C9 -157.7(5)
Mn2 Mn1 N1 C9 -73.2(5)
O3 Mn1 N1 C8 -12.0(5)
O1 Mn1 N1 C8 141.2(17)
O2 Mn1 N1 C8 168.4(5)
O4 Mn1 N1 C8 -103.8(5)
O6 Mn1 N1 C8 81.5(5)
Mn2 Mn1 N1 C8 166.1(4)
C11 N1 C9 C10 -142.4(7)
C8 N1 C9 C10 96.5(7)
Mn1 N1 C9 C10 -22.7(8)
N1 C9 C10 O5 -166.1(7)
N1 C9 C10 O4 16.5(10)
O5 C10 O4 Mn1 -178.6(7)
C9 C10 O4 Mn1 -1.4(9)
O3 Mn1 O4 C10 -101.9(6)
O1 Mn1 O4 C10 164.0(5)
O2 Mn1 O4 C10 85.8(6)
N1 Mn1 O4 C10 -9.0(6)
O6 Mn1 O4 C10 2.6(8)
Mn2 Mn1 O4 C10 124.6(5)
C9 N1 C11 C12 159.2(6)
C8 N1 C11 C12 -78.4(8)
Mn1 N1 C11 C12 37.4(7)
N1 C11 C12 O7 166.0(7)
N1 C11 C12 O6 -14.4(10)
O7 C12 O6 Mn1 163.1(7)
C11 C12 O6 Mn1 -16.4(8)
O3 Mn1 O6 C12 121.7(5)
O1 Mn1 O6 C12 -144.1(5)
O2 Mn1 O6 C12 -65.7(5)
N1 Mn1 O6 C12 29.4(5)
O4 Mn1 O6 C12 17.7(8)
Mn2 Mn1 O6 C12 -104.9(5)
C6 C5 C13 C15 173.6(9)
C4 C5 C13 C15 -12.8(15)
C6 C5 C13 C16 -66.7(12)
C4 C5 C13 C16 106.9(11)
C6 C5 C13 C14 53.3(14)
C4 C5 C13 C14 -133.1(11)
C15 C13 C16 C21 59.2(15)
C5 C13 C16 C21 -62.3(14)
C14 C13 C16 C21 178.7(12)
C15 C13 C16 C17 -130.2(13)
C5 C13 C16 C17 108.3(14)
C14 C13 C16 C17 -10.7(17)
C21 C16 C17 C18 -1.9(15)
C13 C16 C17 C18 -172.9(14)
C16 C17 C18 C19 1.2(18)
C17 C18 C19 C20 -4(3)
C18 C19 C20 C21 8(3)
C17 C16 C21 C20 6(2)
C13 C16 C21 C20 177.8(14)
C19 C20 C21 C16 -9(3)
C6 C7 C22 C25 114.5(9)
C2 C7 C22 C25 -60.6(10)
C6 C7 C22 C24 -120.0(9)
C2 C7 C22 C24 64.9(10)
C6 C7 C22 C23 -2.0(12)
C2 C7 C22 C23 -177.2(8)
C7 C22 C25 C26 140.3(9)
C24 C22 C25 C26 16.9(12)
C23 C22 C25 C26 -98.9(10)
C7 C22 C25 C30 -42.4(11)
C24 C22 C25 C30 -165.8(8)
C23 C22 C25 C30 78.5(10)
C30 C25 C26 C27 3.3(14)
C22 C25 C26 C27 -179.2(9)
C25 C26 C27 C28 -4.8(16)
C26 C27 C28 C29 2.7(16)
C27 C28 C29 C30 0.6(16)
C26 C25 C30 C29 0.0(14)
C22 C25 C30 C29 -177.5(9)
C28 C29 C30 C25 -2.0(16)
O1 Mn2 O8 C31 -151.1(6)
O2 Mn2 O8 C31 -136.4(17)
N2 Mn2 O8 C31 36.2(6)
O9 Mn2 O8 C31 -41.7(6)
O11 Mn2 O8 C31 112.9(6)
Mn1 Mn2 O8 C31 -148.8(5)
Mn2 O8 C31 C32 -48.8(10)
Mn2 O8 C31 C36 132.0(7)
O8 C31 C32 C33 -178.8(8)
C36 C31 C32 C33 0.4(13)
O8 C31 C32 C37 -2.1(12)
C36 C31 C32 C37 177.1(8)
C31 C32 C33 C34 0.1(13)
C37 C32 C33 C34 -176.6(8)
C32 C33 C34 C35 -0.2(13)
C32 C33 C34 C42 175.5(8)
C33 C34 C35 C36 -0.3(14)
C42 C34 C35 C36 -175.7(8)
C34 C35 C36 C31 0.7(14)
C34 C35 C36 C51 -176.9(8)
O8 C31 C36 C35 178.4(8)
C32 C31 C36 C35 -0.7(13)
O8 C31 C36 C51 -4.0(13)
C32 C31 C36 C51 176.8(8)
C33 C32 C37 N2 -122.1(8)
C31 C32 C37 N2 61.2(10)
C32 C37 N2 C38 64.9(8)
C32 C37 N2 C40 -173.0(6)
C32 C37 N2 Mn2 -59.9(7)
O8 Mn2 N2 C38 -108.4(5)
O1 Mn2 N2 C38 116.9(13)
O2 Mn2 N2 C38 70.7(5)
O9 Mn2 N2 C38 -17.2(5)
O11 Mn2 N2 C38 156.9(5)
Mn1 Mn2 N2 C38 76.7(5)
O8 Mn2 N2 C40 130.2(5)
O1 Mn2 N2 C40 -4.5(16)
O2 Mn2 N2 C40 -50.7(5)
O9 Mn2 N2 C40 -138.6(5)
O11 Mn2 N2 C40 35.5(5)
Mn1 Mn2 N2 C40 -44.8(5)
O8 Mn2 N2 C37 16.1(5)
O1 Mn2 N2 C37 -118.6(13)
O2 Mn2 N2 C37 -164.8(5)
O9 Mn2 N2 C37 107.3(5)
O11 Mn2 N2 C37 -78.6(5)
Mn1 Mn2 N2 C37 -158.8(4)
C40 N2 C38 C39 137.7(7)
C37 N2 C38 C39 -102.9(7)
Mn2 N2 C38 C39 19.8(8)
N2 C38 C39 O9 -9.9(11)
N2 C38 C39 O10 173.2(7)
O10 C39 O9 Mn2 171.6(7)
C38 C39 O9 Mn2 -5.0(10)
O8 Mn2 O9 C39 106.1(6)
O1 Mn2 O9 C39 -159.6(6)
O2 Mn2 O9 C39 -81.4(6)
N2 Mn2 O9 C39 12.5(6)
O11 Mn2 O9 C39 -0.3(8)
Mn1 Mn2 O9 C39 -119.8(6)
C38 N2 C40 C41 -165.4(6)
C37 N2 C40 C41 72.2(8)
Mn2 N2 C40 C41 -43.3(7)
N2 C40 C41 O11 24.8(10)
N2 C40 C41 O12 -156.2(7)
O12 C41 O11 Mn2 -171.8(7)
C40 C41 O11 Mn2 7.1(9)
O8 Mn2 O11 C41 -118.0(5)
O1 Mn2 O11 C41 148.1(5)
O2 Mn2 O11 C41 69.1(5)
N2 Mn2 O11 C41 -25.3(5)
O9 Mn2 O11 C41 -12.3(8)
Mn1 Mn2 O11 C41 108.9(5)
C33 C34 C42 C44 -73.7(11)
C35 C34 C42 C44 101.7(10)
C33 C34 C42 C45 48.3(11)
C35 C34 C42 C45 -136.3(9)
C33 C34 C42 C43 166.9(8)
C35 C34 C42 C43 -17.7(12)
C44 C42 C45 C46 -4.0(12)
C43 C42 C45 C46 117.1(10)
C34 C42 C45 C46 -121.8(9)
C44 C42 C45 C50 173.8(9)
C43 C42 C45 C50 -65.2(10)
C34 C42 C45 C50 55.9(11)
C50 C45 C46 C47 -1.5(14)
C42 C45 C46 C47 176.2(9)
C45 C46 C47 C48 1.1(16)
C46 C47 C48 C49 0(2)
C47 C48 C49 C50 -1(2)
C48 C49 C50 C45 0(2)
C46 C45 C50 C49 0.7(15)
C42 C45 C50 C49 -177.2(9)
C35 C36 C51 C52 -6.1(13)
C31 C36 C51 C52 176.5(9)
C35 C36 C51 C54 -123.0(9)
C31 C36 C51 C54 59.5(11)
C35 C36 C51 C53 113.0(9)
C31 C36 C51 C53 -64.4(11)
C36 C51 C54 C59 27.3(13)
C52 C51 C54 C59 -94.9(11)
C53 C51 C54 C59 149.3(10)
C36 C51 C54 C55 -155.4(8)
C52 C51 C54 C55 82.4(10)
C53 C51 C54 C55 -33.4(11)
C59 C54 C55 C56 2.1(15)
C51 C54 C55 C56 -175.3(9)
C54 C55 C56 C57 -1.3(17)
C55 C56 C57 C58 -1.1(18)
C56 C57 C58 C59 2.8(19)
C55 C54 C59 C58 -0.4(16)
C51 C54 C59 C58 177.0(10)
C57 C58 C59 C54 -2.1(19)
O14 Mn3 O16 C60 37.5(11)
O15 Mn3 O16 C60 128.5(11)
O17 Mn3 O16 C60 -141.8(11)
O13 Mn3 O16 C60 -52.7(11)
O18 Mn3 O16 C60 -159(2)
O14 Mn3 O17 C61 -26(28)
O15 Mn3 O17 C61 141.3(8)
O13 Mn3 O17 C61 -40.7(8)
O16 Mn3 O17 C61 52.7(8)
O18 Mn3 O17 C61 -129.0(8)
O14 Mn3 O18 C62 175.9(7)
O15 Mn3 O18 C62 84.8(7)
O17 Mn3 O18 C62 -4.8(7)
O13 Mn3 O18 C62 -94.2(7)
O16 Mn3 O18 C62 13(3)
